data_7229375
loop_
_publ_author_name
'Du, Ceng-Ceng'
'Wang, Xin-Fang'
'Zhou, Sheng-Bin'
'Wang, Duo-Zhi'
'Jia, Dianzeng'

_publ_section_title
;
 New complexes constructed from in situ nitration of
 (1H-tetrazol-5-yl)phenol: synthesis, structures and properties
;
_journal_name_full CrystEngComm
_journal_paper_doi 10.1039/C7CE00753A
_journal_year 2017
_chemical_formula_sum 'C7 H6 Cu N6 O7'
_chemical_formula_weight 349.70
_space_group_crystal_system monoclinic
_space_group_IT_number 15
_space_group_name_Hall '-I 2yc'
_space_group_name_H-M_alt 'I 1 2/c 1'
_symmetry_space_group_name_Hall '-I 2yc'
_symmetry_space_group_name_H-M 'I 1 2/c 1'
_atom_sites_solution_hydrogens geom
_audit_creation_method SHELXL-2016/6
_audit_update_record
;
2017-10-18 deposited with the CCDC.
2017-10-23 downloaded from the CCDC.
;
_cell_angle_alpha 90
_cell_angle_beta 102.62(4)
_cell_angle_gamma 90
_cell_formula_units_Z 8
_cell_length_a 11.66(2)
_cell_length_b 11.62(1)
_cell_length_c 18.53(3)
_cell_measurement_reflns_used 1009
_cell_measurement_temperature 296(2)
_cell_measurement_theta_max 3.54
_cell_measurement_theta_min 21.90
_cell_volume 2450(6)
_computing_structure_refinement 'SHELXL-2016/6 (Sheldrick, 2016)'
_diffrn_ambient_temperature 296(2)
_diffrn_measured_fraction_theta_full 0.981
_diffrn_measured_fraction_theta_max 0.981
_diffrn_measurement_device_type CCD
_diffrn_measurement_method '\w scans'
_diffrn_radiation_type MoK\a
_diffrn_radiation_wavelength 0.71073
_diffrn_reflns_av_unetI/netI 0.1078
_diffrn_reflns_Laue_measured_fraction_full 0.981
_diffrn_reflns_Laue_measured_fraction_max 0.981
_diffrn_reflns_limit_h_max 13
_diffrn_reflns_limit_h_min -13
_diffrn_reflns_limit_k_max 13
_diffrn_reflns_limit_k_min -13
_diffrn_reflns_limit_l_max 21
_diffrn_reflns_limit_l_min -1
_diffrn_reflns_number 2106
_diffrn_reflns_point_group_measured_fraction_full 0.981
_diffrn_reflns_point_group_measured_fraction_max 0.981
_diffrn_reflns_theta_full 24.964
_diffrn_reflns_theta_max 24.964
_diffrn_reflns_theta_min 2.083
_exptl_absorpt_coefficient_mu 1.831
_exptl_absorpt_correction_T_max 0.7341
_exptl_absorpt_correction_T_min 0.6888
_exptl_absorpt_correction_type multi-scan
_exptl_absorpt_process_details sadabs
_exptl_crystal_colour blue
_exptl_crystal_density_diffrn 1.874
_exptl_crystal_density_method 'not measured'
_exptl_crystal_description Block
_exptl_crystal_F_000 1368
_exptl_crystal_size_max 0.220
_exptl_crystal_size_mid 0.200
_exptl_crystal_size_min 0.180
_refine_diff_density_max 2.068
_refine_diff_density_min -1.395
_refine_diff_density_rms 0.245
_refine_ls_extinction_method none
_refine_ls_goodness_of_fit_ref 1.096
_refine_ls_hydrogen_treatment constr
_refine_ls_matrix_type full
_refine_ls_number_parameters 191
_refine_ls_number_reflns 2106
_refine_ls_number_restraints 7
_refine_ls_restrained_S_all 1.098
_refine_ls_R_factor_all 0.1617
_refine_ls_R_factor_gt 0.0784
_refine_ls_shift/su_max 0.000
_refine_ls_shift/su_mean 0.000
_refine_ls_structure_factor_coef Fsqd
_refine_ls_weighting_details 'w=1/[\s^2^(Fo^2^)+(0.1917P)^2^+26.2325P] where P=(Fo^2^+2Fc^2^)/3'
_refine_ls_weighting_scheme calc
_refine_ls_wR_factor_gt 0.3194
_refine_ls_wR_factor_ref 0.3500
_reflns_Friedel_coverage 0.000
_reflns_number_gt 1275
_reflns_number_total 2106
_reflns_threshold_expression 'I > 2\s(I)'
_cod_data_source_file c7ce00753a2.cif
_cod_data_source_block 9
_cod_original_cell_volume 2450(2)
_cod_database_code 7229375
_shelx_shelxl_version_number 2016/6
_shelx_space_group_comment
;
The symmetry employed for this shelxl refinement is uniquely defined
by the following loop, which should always be used as a source of
symmetry information in preference to the above space-group names.
They are only intended as comments.
;
_shelx_estimated_absorpt_t_min 0.689
_shelx_estimated_absorpt_t_max 0.734

loop_
_space_group_symop_operation_xyz
'x, y, z'
'-x, y, -z+1/2'
'x+1/2, y+1/2, z+1/2'
'-x+1/2, y+1/2, -z+1'
'-x, -y, -z'
'x, -y, z-1/2'
'-x+1/2, -y+1/2, -z+1/2'
'x+1/2, -y+1/2, z'

loop_
_atom_site_label
_atom_site_type_symbol
_atom_site_fract_x
_atom_site_fract_y
_atom_site_fract_z
_atom_site_U_iso_or_equiv
_atom_site_adp_type
_atom_site_occupancy
_atom_site_site_symmetry_order
_atom_site_calc_flag
_atom_site_refinement_flags_posn
_atom_site_refinement_flags_adp
C1 C 0.0640(12) 0.2590(10) 0.0908(8) 0.028(3) Uani 1 1 d . .
C2 C -0.0147(12) 0.2007(10) 0.1286(8) 0.029(3) Uani 1 1 d . .
C3 C -0.0919(12) 0.2532(11) 0.1645(8) 0.030(3) Uani 1 1 d . .
H3 H -0.141483 0.210748 0.187344 0.036 Uiso 1 1 calc R U
C4 C -0.0925(13) 0.3745(12) 0.1650(9) 0.037(3) Uani 1 1 d . .
C5 C -0.0179(13) 0.4391(12) 0.1326(8) 0.033(3) Uani 1 1 d . .
H5 H -0.017542 0.518893 0.136368 0.040 Uiso 1 1 calc R U
C6 C 0.0568(11) 0.3841(10) 0.0942(8) 0.024(3) Uani 1 1 d . .
C7 C 0.1304(12) 0.4524(11) 0.0589(8) 0.030(3) Uani 1 1 d . .
Cu1 Cu 0.22583(15) 0.25536(12) -0.01180(10) 0.0301(7) Uani 1 1 d . .
N1 N -0.0161(12) 0.0741(10) 0.1309(8) 0.046(3) Uani 1 1 d . U
N2 N -0.1749(14) 0.4321(11) 0.2019(8) 0.051(4) Uani 1 1 d . .
N3 N 0.1437(11) 0.5701(8) 0.0662(7) 0.035(3) Uani 1 1 d . .
N4 N 0.2219(10) 0.5957(9) 0.0230(7) 0.030(3) Uani 1 1 d . .
N5 N 0.2578(10) 0.5053(8) -0.0069(6) 0.030(3) Uani 1 1 d . .
N6 N 0.2030(10) 0.4140(8) 0.0141(7) 0.032(3) Uani 1 1 d . .
O1 O 0.0477(15) 0.0197(13) 0.0987(9) 0.077(4) Uani 1 1 d . U
O2 O -0.0823(15) 0.0251(11) 0.1628(10) 0.092(6) Uani 1 1 d . .
O3 O -0.2412(12) 0.3753(10) 0.2293(8) 0.064(4) Uani 1 1 d . .
O4 O -0.1712(13) 0.5375(10) 0.2047(8) 0.077(5) Uani 1 1 d . .
O5 O 0.1305(9) 0.2071(8) 0.0551(6) 0.041(3) Uani 1 1 d . .
O6 O 0.3432(11) 0.3079(8) -0.0700(7) 0.059(4) Uani 1 1 d . .
O7 O 0.0726(13) 0.2345(11) -0.1212(9) 0.073(4) Uani 1 1 d . .

loop_
_atom_site_aniso_label
_atom_site_aniso_U_11
_atom_site_aniso_U_22
_atom_site_aniso_U_33
_atom_site_aniso_U_23
_atom_site_aniso_U_13
_atom_site_aniso_U_12
C1 0.028(7) 0.016(6) 0.040(8) -0.002(6) 0.006(6) -0.002(5)
C2 0.033(8) 0.019(6) 0.036(8) 0.005(5) 0.012(6) 0.000(6)
C3 0.031(7) 0.028(7) 0.037(8) 0.001(6) 0.017(6) -0.007(6)
C4 0.031(8) 0.034(8) 0.049(9) -0.002(6) 0.016(7) 0.005(6)
C5 0.042(8) 0.027(7) 0.036(8) 0.006(6) 0.017(7) -0.002(6)
C6 0.016(6) 0.015(6) 0.042(8) -0.003(5) 0.006(6) 0.000(5)
C7 0.034(8) 0.019(6) 0.039(8) -0.004(6) 0.011(7) 0.005(6)
Cu1 0.0324(10) 0.0098(9) 0.0539(12) -0.0004(7) 0.0218(8) 0.0003(6)
N1 0.046(8) 0.029(6) 0.063(9) 0.011(6) 0.011(6) -0.018(5)
N2 0.069(10) 0.028(7) 0.066(10) 0.001(6) 0.041(8) 0.010(7)
N3 0.047(8) 0.008(5) 0.055(8) 0.000(5) 0.025(6) -0.001(5)
N4 0.025(6) 0.014(5) 0.052(7) 0.002(5) 0.010(6) -0.008(4)
N5 0.031(7) 0.014(6) 0.050(7) 0.000(4) 0.022(6) 0.002(4)
N6 0.037(7) 0.008(5) 0.056(8) 0.003(5) 0.024(6) -0.003(5)
O1 0.078(4) 0.076(4) 0.080(4) -0.003(2) 0.022(2) 0.003(2)
O2 0.116(13) 0.037(7) 0.155(16) 0.020(8) 0.098(13) -0.001(8)
O3 0.077(10) 0.053(7) 0.080(10) 0.004(6) 0.056(9) 0.004(6)
O4 0.100(11) 0.033(7) 0.125(12) -0.002(7) 0.082(10) 0.014(7)
O5 0.043(6) 0.021(5) 0.068(8) 0.000(5) 0.034(6) 0.000(4)
O6 0.075(9) 0.022(6) 0.098(10) 0.001(6) 0.062(8) -0.012(5)
O7 0.061(9) 0.064(9) 0.090(11) 0.013(7) 0.009(8) -0.004(7)

loop_
_atom_type_symbol
_atom_type_description
_atom_type_scat_dispersion_real
_atom_type_scat_dispersion_imag
_atom_type_scat_source
C C 0.0033 0.0016 'International Tables Vol C Tables 4.2.6.8 and 6.1.1.4'
H H 0.0000 0.0000 'International Tables Vol C Tables 4.2.6.8 and 6.1.1.4'
Cu Cu 0.3201 1.2651 'International Tables Vol C Tables 4.2.6.8 and 6.1.1.4'
N N 0.0061 0.0033 'International Tables Vol C Tables 4.2.6.8 and 6.1.1.4'
O O 0.0106 0.0060 'International Tables Vol C Tables 4.2.6.8 and 6.1.1.4'

loop_
_geom_angle_atom_site_label_1
_geom_angle_atom_site_label_2
_geom_angle_atom_site_label_3
_geom_angle
_geom_angle_site_symmetry_1
_geom_angle_site_symmetry_3
O5 C1 C2 123.6(11) . .
O5 C1 C6 122.8(12) . .
C2 C1 C6 113.5(11) . .
C3 C2 C1 125.5(12) . .
C3 C2 N1 114.7(11) . .
C1 C2 N1 119.8(11) . .
C2 C3 C4 116.9(12) . .
C2 C3 H3 121.5 . .
C4 C3 H3 121.5 . .
C5 C4 C3 122.4(13) . .
C5 C4 N2 119.8(12) . .
C3 C4 N2 117.8(12) . .
C4 C5 C6 119.7(12) . .
C4 C5 H5 120.1 . .
C6 C5 H5 120.1 . .
C5 C6 C7 119.0(11) . .
C5 C6 C1 121.8(12) . .
C7 C6 C1 119.2(11) . .
N3 C7 N6 107.9(11) . .
N3 C7 C6 124.9(11) . .
N6 C7 C6 127.1(11) . .
O5 Cu1 N6 89.3(4) . .
O5 Cu1 N4 91.6(4) . 4_544
N6 Cu1 N4 168.7(5) . 4_544
O5 Cu1 O6 172.4(5) . .
N6 Cu1 O6 89.4(4) . .
N4 Cu1 O6 88.1(4) 4_544 .
O5 Cu1 O7 95.0(5) . .
N6 Cu1 O7 100.8(5) . .
N4 Cu1 O7 90.4(5) 4_544 .
O6 Cu1 O7 92.6(6) . .
O2 N1 O1 120.9(13) . .
O2 N1 C2 119.8(13) . .
O1 N1 C2 119.3(12) . .
O3 N2 O4 123.2(12) . .
O3 N2 C4 119.6(12) . .
O4 N2 C4 117.2(12) . .
N4 N3 C7 103.5(10) . .
N5 N4 N3 113.0(10) . .
N5 N4 Cu1 125.4(9) . 4_554
N3 N4 Cu1 121.7(8) . 4_554
N4 N5 N6 107.4(10) . .
N5 N6 C7 108.2(10) . .
N5 N6 Cu1 125.6(8) . .
C7 N6 Cu1 126.2(8) . .
C1 O5 Cu1 134.4(8) . .

loop_
_geom_bond_atom_site_label_1
_geom_bond_atom_site_label_2
_geom_bond_distance
_geom_bond_site_symmetry_2
C1 O5 1.275(17) .
C1 C2 1.440(18) .
C1 C6 1.459(16) .
C2 C3 1.373(19) .
C2 N1 1.471(17) .
C3 C4 1.409(19) .
C3 H3 0.9300 .
C4 C5 1.381(19) .
C4 N2 1.458(18) .
C5 C6 1.394(19) .
C5 H5 0.9300 .
C6 C7 1.428(19) .
C7 N3 1.379(17) .
C7 N6 1.383(16) .
Cu1 O5 1.921(9) .
Cu1 N6 1.938(10) .
Cu1 N4 1.977(10) 4_544
Cu1 O6 2.013(10) .
Cu1 O7 2.403(16) .
N1 O2 1.212(16) .
N1 O1 1.226(19) .
N2 O3 1.210(17) .
N2 O4 1.227(18) .
N3 N4 1.371(15) .
N4 N5 1.299(15) .
N5 N6 1.339(14) .

loop_
_geom_torsion_atom_site_label_1
_geom_torsion_atom_site_label_2
_geom_torsion_atom_site_label_3
_geom_torsion_atom_site_label_4
_geom_torsion
_geom_torsion_site_symmetry_1
_geom_torsion_site_symmetry_4
O5 C1 C2 C3 -176.6(15) . .
C6 C1 C2 C3 1(2) . .
O5 C1 C2 N1 4(2) . .
C6 C1 C2 N1 -179.0(12) . .
C1 C2 C3 C4 -1(2) . .
N1 C2 C3 C4 178.9(13) . .
C2 C3 C4 C5 -1(2) . .
C2 C3 C4 N2 179.2(14) . .
C3 C4 C5 C6 4(2) . .
N2 C4 C5 C6 -176.9(14) . .
C4 C5 C6 C7 177.9(14) . .
C4 C5 C6 C1 -4(2) . .
O5 C1 C6 C5 179.0(14) . .
C2 C1 C6 C5 1.5(19) . .
O5 C1 C6 C7 -3(2) . .
C2 C1 C6 C7 179.9(13) . .
C5 C6 C7 N3 7(2) . .
C1 C6 C7 N3 -170.9(13) . .
C5 C6 C7 N6 -174.8(14) . .
C1 C6 C7 N6 7(2) . .
C3 C2 N1 O2 0(2) . .
C1 C2 N1 O2 180.0(17) . .
C3 C2 N1 O1 178.1(16) . .
C1 C2 N1 O1 -2(2) . .
C5 C4 N2 O3 179.0(16) . .
C3 C4 N2 O3 -1(2) . .
C5 C4 N2 O4 -2(2) . .
C3 C4 N2 O4 177.0(16) . .
N6 C7 N3 N4 1.7(15) . .
C6 C7 N3 N4 179.8(14) . .
C7 N3 N4 N5 -1.7(15) . .
C7 N3 N4 Cu1 179.7(9) . 4_554
N3 N4 N5 N6 1.1(16) . .
Cu1 N4 N5 N6 179.6(9) 4_554 .
N4 N5 N6 C7 0.0(16) . .
N4 N5 N6 Cu1 -178.2(9) . .
N3 C7 N6 N5 -1.1(16) . .
C6 C7 N6 N5 -179.2(14) . .
N3 C7 N6 Cu1 177.1(10) . .
C6 C7 N6 Cu1 -1(2) . .
C2 C1 O5 Cu1 169.2(10) . .
C6 C1 O5 Cu1 -8(2) . .
